data_2105345
loop_
_publ_author_name
'Boonstra, E.G.'

_publ_section_title
;
 The crystal structure of silver permanganate
;
_journal_name_full 'Acta Crystallographica B (24,1968-38,1982)'
_journal_page_first 1053
_journal_page_last 1062
_journal_paper_doi 10.1107/S0567740868003699
_journal_volume 24
_journal_year 1968
_chemical_formula_sum 'Ag Mn O4'
_space_group_IT_number 14
_symmetry_space_group_name_Hall '-P 2yn'
_symmetry_space_group_name_H-M 'P 1 21/n 1'
_cell_angle_alpha 90
_cell_angle_beta 92.25
_cell_angle_gamma 90
_cell_formula_units_Z 4
_cell_length_a 5.64
_cell_length_b 8.33
_cell_length_c 7.12
_cell_volume 334.248
_citation_journal_id_ASTM ACBCAR
_cod_data_source_file silver1-2_420.cif
_cod_data_source_block Ag1Mn1O4
_cod_original_cell_volume 334.2482
_cod_original_sg_symbol_Hall '-P 2ybc (x-z,y,z)'
_cod_original_formula_sum 'Ag1 Mn1 O4'
_cod_database_code 2105345

loop_
_symmetry_equiv_pos_as_xyz
x,y,z
-x+1/2,y+1/2,-z+1/2
-x,-y,-z
x-1/2,-y-1/2,z-1/2

loop_
_atom_site_label
_atom_site_type_symbol
_atom_site_fract_x
_atom_site_fract_y
_atom_site_fract_z
_atom_site_occupancy
_atom_site_U_iso_or_equiv
O1 O-2 0.384 0.3497 0.5923 1 0.0
O2 O-2 -0.0145 0.2226 0.7156 1 0.0
Ag1 Ag+1 0.2494 0.0327 0.1647 1 0.0
O4 O-2 0.2554 0.0594 0.4971 1 0.0
Mn1 Mn+7 0.2572 0.1867 0.6608 1 0.0
O3 O-2 0.405 0.1189 0.8444 1 0.0
